data_4112265
loop_
_publ_author_name
'Shinji Nomura'
'Takahito Itoh'
'Hirofumi Nakasho'
'Takahiro Uno'
'Masataka Kubo'
'Kazuki Sada'
'Katsunari Inoue'
'Mikiji Miyata'

_publ_section_title
;
 Crystal Structures and Topochemical Polymerizations of
 7,7,8,8-Tetrakis(alkoxycarbonyl)quinodimethanes
;
_journal_name_full 'Journal of the American Chemical Society'
_journal_page_first 2035
_journal_page_last 2041
_journal_paper_doi 10.1021/ja0386086
_journal_volume 126
_journal_year 2004
_chemical_formula_moiety 'C20 H20 Br4 O8 '
_chemical_formula_sum 'C20 H20 Br4 O8'
_chemical_formula_weight 707.99
_space_group_IT_number 14
_symmetry_cell_setting monoclinic
_symmetry_Int_Tables_number 14
_symmetry_space_group_name_Hall '-P 2ybc'
_symmetry_space_group_name_H-M 'P 1 21/c 1'
_cell_angle_alpha 90
_cell_angle_beta 98.386(4)
_cell_angle_gamma 90
_cell_formula_units_Z 2
_cell_length_a 4.9861(5)
_cell_length_b 30.653(2)
_cell_length_c 8.0969(5)
_cell_measurement_reflns_used 4994
_cell_measurement_temperature 296.2
_cell_measurement_theta_max 66.9
_cell_measurement_theta_min 8.0
_cell_volume 1224.29(17)
_computing_cell_refinement PROCESS-AUTO
_computing_data_collection PROCESS-AUTO
_computing_data_reduction 'teXsan Ver. 1.10'
_computing_publication_material 'teXsan Ver. 1.10'
_computing_structure_refinement 'teXsan Ver. 1.10'
_computing_structure_solution SIR92
_diffrn_measured_fraction_theta_full 0.9709
_diffrn_measured_fraction_theta_max 0.9709
_diffrn_measurement_device_type 'Rigaku RAXIS-RAPID Imaging Plate'
_diffrn_measurement_method \w
_diffrn_radiation_type 'Cu K\a'
_diffrn_radiation_wavelength 1.5418
_diffrn_reflns_av_R_equivalents 0.067
_diffrn_reflns_limit_h_max 5
_diffrn_reflns_limit_h_min 0
_diffrn_reflns_limit_k_max 36
_diffrn_reflns_limit_k_min 0
_diffrn_reflns_limit_l_max 9
_diffrn_reflns_limit_l_min -9
_diffrn_reflns_number 12960
_diffrn_reflns_theta_full 68.21
_diffrn_reflns_theta_max 68.21
_exptl_absorpt_coefficient_mu 8.411
_exptl_absorpt_correction_T_max 0.431
_exptl_absorpt_correction_T_min 0.201
_exptl_absorpt_correction_type multi-scan
_exptl_absorpt_process_details '(Higashi, 1995)'
_exptl_crystal_colour yellow
_exptl_crystal_density_diffrn 1.920
_exptl_crystal_description needle
_exptl_crystal_size_max 0.800
_exptl_crystal_size_mid 0.100
_exptl_crystal_size_min 0.100
_refine_diff_density_max 1.21
_refine_diff_density_min -1.02
_refine_ls_extinction_method none
_refine_ls_goodness_of_fit_ref 1.485
_refine_ls_hydrogen_treatment noref
_refine_ls_number_parameters 145
_refine_ls_number_reflns 2167
_refine_ls_R_factor_gt 0.0697
_refine_ls_shift/su_max 0.0002
_refine_ls_structure_factor_coef Fsqd
_refine_ls_weighting_details 'w = 1/[\s^2^(Fo^2^) + (0.05000(Max(Fo^2^,0) + 2Fc^2^)/3)^2^]'
_refine_ls_weighting_scheme calc
_refine_ls_wR_factor_ref 0.1960
_reflns_number_gt 1490
_reflns_number_total 2167
_reflns_threshold_expression F^2^>2.0\s(F^2^)
_cod_data_source_file ja0386086si20030919_042031.cif
_cod_data_source_block 1f-B
_cod_original_cell_volume 1224.3(2)
_cod_original_formula_sum 'C20 H20 Br4 O8 '
_cod_database_code 4112265

loop_
_symmetry_equiv_pos_as_xyz
x,y,z
-x,1/2+y,1/2-z
-x,-y,-z
x,1/2-y,1/2+z

loop_
_atom_site_label
_atom_site_type_symbol
_atom_site_fract_x
_atom_site_fract_y
_atom_site_fract_z
_atom_site_U_iso_or_equiv
_atom_site_adp_type
_atom_site_occupancy
_atom_site_calc_flag
Br(1) Br 0.8629(2) 0.20793(4) 0.5204(2) 0.1042(4) Uani 1.00 d
Br(2) Br 0.4783(2) 0.18568(4) -0.0687(1) 0.0873(4) Uani 1.00 d
O(1) O 1.126(1) 0.0872(2) 0.5416(7) 0.066(2) Uani 1.00 d
O(2) O 1.0185(10) 0.1243(2) 0.3036(6) 0.052(1) Uani 1.00 d
O(3) O 0.824(1) 0.0465(2) 0.0469(7) 0.076(2) Uani 1.00 d
O(4) O 0.4880(10) 0.0904(2) 0.1001(5) 0.053(1) Uani 1.00 d
C(1) C 0.701(1) 0.0250(2) 0.5935(8) 0.041(2) Uani 1.00 d
C(2) C 0.642(1) 0.0321(2) 0.4160(8) 0.041(2) Uani 1.00 d
C(3) C 0.432(1) 0.0042(2) 0.3288(8) 0.045(2) Uani 1.00 d
C(4) C 0.772(1) 0.0615(2) 0.3284(9) 0.044(2) Uani 1.00 d
C(5) C 0.991(1) 0.0911(2) 0.4056(9) 0.049(2) Uani 1.00 d
C(6) C 1.223(1) 0.1570(3) 0.3581(10) 0.058(2) Uani 1.00 d
C(7) C 1.095(2) 0.2000(3) 0.342(1) 0.073(3) Uani 1.00 d
C(8) C 0.703(1) 0.0650(2) 0.1406(8) 0.045(2) Uani 1.00 d
C(9) C 0.386(2) 0.0941(3) -0.0791(8) 0.061(2) Uani 1.00 d
C(10) C 0.236(2) 0.1357(3) -0.1034(10) 0.066(2) Uani 1.00 d
H(1) H 0.8295 0.0417 0.6622 0.0681 Uiso 1.00 calc
H(2) H 0.3585 0.0073 0.2075 0.0681 Uiso 1.00 calc
H(3) H 1.2982 0.1521 0.4732 0.0682 Uiso 1.00 calc
H(4) H 1.3694 0.1549 0.2933 0.0682 Uiso 1.00 calc
H(5) H 1.2334 0.2228 0.3488 0.0901 Uiso 1.00 calc
H(6) H 0.9898 0.2028 0.2322 0.0901 Uiso 1.00 calc
H(7) H 0.5363 0.0950 -0.1413 0.0795 Uiso 1.00 calc
H(8) H 0.2745 0.0700 -0.1166 0.0795 Uiso 1.00 calc
H(9) H 0.1050 0.1367 -0.0266 0.0761 Uiso 1.00 calc
H(10) H 0.1347 0.1364 -0.2146 0.0761 Uiso 1.00 calc

loop_
_atom_site_aniso_label
_atom_site_aniso_U_11
_atom_site_aniso_U_22
_atom_site_aniso_U_33
_atom_site_aniso_U_12
_atom_site_aniso_U_13
_atom_site_aniso_U_23
Br(1) 0.0802(7) 0.0869(8) 0.138(1) 0.0146(5) -0.0107(6) -0.0443(7)
Br(2) 0.0985(8) 0.0717(7) 0.0885(8) 0.0034(5) 0.0031(5) 0.0172(5)
O(1) 0.077(3) 0.059(3) 0.052(3) -0.018(3) -0.025(3) 0.001(3)
O(2) 0.062(3) 0.046(3) 0.046(3) -0.016(2) -0.002(2) -0.003(2)
O(3) 0.077(4) 0.105(5) 0.042(3) 0.038(3) -0.003(3) -0.016(3)
O(4) 0.067(3) 0.057(3) 0.030(2) 0.022(2) -0.007(2) -0.001(2)
C(1) 0.049(3) 0.033(3) 0.033(3) 0.000(2) -0.017(2) -0.007(2)
C(2) 0.046(3) 0.036(3) 0.035(3) 0.002(3) -0.010(2) -0.007(3)
C(3) 0.050(4) 0.039(3) 0.039(3) 0.000(3) -0.013(3) -0.004(3)
C(4) 0.048(3) 0.034(3) 0.048(4) 0.005(3) -0.001(3) -0.007(3)
C(5) 0.061(4) 0.040(4) 0.045(4) -0.007(3) 0.000(3) -0.005(3)
C(6) 0.061(4) 0.058(4) 0.055(4) -0.021(3) 0.007(3) -0.009(4)
C(7) 0.088(6) 0.053(5) 0.070(6) -0.015(4) -0.012(4) 0.004(4)
C(8) 0.048(3) 0.043(3) 0.039(4) 0.000(3) -0.006(3) -0.006(3)
C(9) 0.083(5) 0.068(5) 0.026(3) 0.015(4) -0.014(3) 0.000(3)
C(10) 0.076(5) 0.068(5) 0.049(4) 0.015(4) -0.003(4) 0.007(4)

loop_
_atom_type_symbol
_atom_type_description
_atom_type_scat_dispersion_real
_atom_type_scat_dispersion_imag
_atom_type_scat_source
C C 0.018 0.009
;International Tables for Crystallography
(1992, Vol. C, Tables 4.2.6.8 and 6.1.1.1)
;
H H 0.000 0.000
;International Tables for Crystallography
(1992, Vol. C, Table 6.1.1.2)
;
Br Br -0.676 1.280
;International Tables for Crystallography
(1992, Vol. C, Tables 4.2.6.8 and 6.1.1.1)
;
O O 0.049 0.032
;International Tables for Crystallography
(1992, Vol. C, Tables 4.2.6.8 and 6.1.1.1)
;
